data_4305445
loop_
_publ_author_name
'Bhaskar Reddy Aluri'
'Markus K. Kindermann'
'Peter G. Jones'
'Ina Dix'
'Joachim Heinicke'

_publ_contact_author
;
        Peter G. Jones
        Institut f\"ur Anorganische und Analytische Chemie
        Technische Universit\"at Braunschweig
        Postfach 3329
        38023 Braunschweig
        Germany
;
_publ_contact_author_email p.jones@tu-bs.de
_publ_contact_author_fax '049 531 391-5387'
_publ_contact_author_phone '049 531 391-5382'
_publ_section_title
;
Bulky N-Substituted 1,3-Benzazaphospholes: Access via Pd-Catalyzed C-N and
C-P Cross Coupling, Lithiation, and Conversion to Novel
P=C-PtBu2 Hybrid Ligands
;
_journal_name_full 'Inorganic Chemistry'
_journal_page_first 6900
_journal_page_last 6912
_journal_paper_doi 10.1021/ic800430f
_journal_volume 47
_journal_year 2008
_chemical_formula_sum 'C12 H16 N P'
_chemical_formula_weight 205.23
_chemical_name_systematic
;
 ?
;
_space_group_IT_number 61
_symmetry_cell_setting orthorhombic
_symmetry_space_group_name_Hall '-P 2ac 2ab'
_symmetry_space_group_name_H-M 'P b c a'
_atom_sites_solution_hydrogens geom
_atom_sites_solution_primary direct
_atom_sites_solution_secondary difmap
_audit_creation_method SHELXL-97
_cell_angle_alpha 90.00
_cell_angle_beta 90.00
_cell_angle_gamma 90.00
_cell_formula_units_Z 8
_cell_length_a 12.0011(14)
_cell_length_b 10.0307(12)
_cell_length_c 18.899(2)
_cell_measurement_reflns_used 4884
_cell_measurement_temperature 133(2)
_cell_measurement_theta_max 30.32
_cell_measurement_theta_min 2.74
_cell_volume 2275.1(4)
_computing_cell_refinement 'Bruker SAINT'
_computing_data_collection 'Bruker SMART'
_computing_data_reduction 'Bruker SAINT'
_computing_molecular_graphics 'Siemens XP'
_computing_publication_material SHELXL
_computing_structure_refinement 'SHELXL-97 (Sheldrick, 1997)'
_computing_structure_solution 'SHELXS-97 (Sheldrick, 1990)'
_diffrn_ambient_temperature 133(2)
_diffrn_detector_area_resol_mean 8.192
_diffrn_measured_fraction_theta_full 1.000
_diffrn_measured_fraction_theta_max 1.000
_diffrn_measurement_device_type 'Bruker SMART 1000 CCD area detector'
_diffrn_measurement_method omega-scan
_diffrn_radiation_monochromator graphite
_diffrn_radiation_source 'fine-focus sealed tube'
_diffrn_radiation_type MoK\a
_diffrn_radiation_wavelength 0.71073
_diffrn_reflns_av_R_equivalents 0.0702
_diffrn_reflns_av_sigmaI/netI 0.0509
_diffrn_reflns_limit_h_max 17
_diffrn_reflns_limit_h_min -15
_diffrn_reflns_limit_k_max 14
_diffrn_reflns_limit_k_min -8
_diffrn_reflns_limit_l_max 26
_diffrn_reflns_limit_l_min -26
_diffrn_reflns_number 17887
_diffrn_reflns_theta_full 30.00
_diffrn_reflns_theta_max 30.50
_diffrn_reflns_theta_min 2.16
_exptl_absorpt_coefficient_mu 0.203
_exptl_absorpt_correction_type none
_exptl_crystal_colour colourless
_exptl_crystal_density_diffrn 1.198
_exptl_crystal_density_meas ?
_exptl_crystal_density_method .
_exptl_crystal_description tablet
_exptl_crystal_F_000 880
_exptl_crystal_size_max 0.45
_exptl_crystal_size_mid 0.35
_exptl_crystal_size_min 0.15
_refine_diff_density_max 0.392
_refine_diff_density_min -0.184
_refine_diff_density_rms 0.057
_refine_ls_extinction_method none
_refine_ls_goodness_of_fit_ref 1.031
_refine_ls_hydrogen_treatment riding
_refine_ls_matrix_type full
_refine_ls_number_parameters 130
_refine_ls_number_reflns 3463
_refine_ls_number_restraints 0
_refine_ls_restrained_S_all 1.031
_refine_ls_R_factor_all 0.0696
_refine_ls_R_factor_gt 0.0402
_refine_ls_shift/su_max 0.001
_refine_ls_shift/su_mean 0.000
_refine_ls_structure_factor_coef Fsqd
_refine_ls_weighting_details 'calc w=1/[\s^2^(Fo^2^)+(0.0585P)^2^+0.0702P] where P=(Fo^2^+2Fc^2^)/3'
_refine_ls_weighting_scheme calc
_refine_ls_wR_factor_gt 0.0997
_refine_ls_wR_factor_ref 0.1138
_reflns_number_gt 2356
_reflns_number_total 3463
_reflns_threshold_expression >2sigma(I)
_cod_data_source_file ic800430f-file002_1.cif
_cod_data_source_block greop
_cod_depositor_comments
;
The following automatic conversions were performed:
'_symmetry_cell_setting' value 'Orthorhombic' changed to 'orthorhombic'
according to '/home/saulius/struct/CIF-dictionaries/cif_core.dic'
dictionary named 'cif_core.dic' version 2.4.1 from 2010-06-29.

Automatic conversion script
Id: cif_fix_enum 1527 2010-12-29 10:47:43Z saulius 
;
_cod_original_cell_volume 2275.0(4)
_cod_database_code 4305445

loop_
_symmetry_equiv_pos_as_xyz
'x, y, z'
'-x+1/2, -y, z+1/2'
'-x, y+1/2, -z+1/2'
'x+1/2, -y+1/2, -z'
'-x, -y, -z'
'x-1/2, y, -z-1/2'
'x, -y-1/2, z-1/2'
'-x-1/2, y-1/2, z'

loop_
_atom_site_label
_atom_site_type_symbol
_atom_site_fract_x
_atom_site_fract_y
_atom_site_fract_z
_atom_site_U_iso_or_equiv
_atom_site_adp_type
_atom_site_occupancy
_atom_site_symmetry_multiplicity
_atom_site_calc_flag
_atom_site_refinement_flags
_atom_site_disorder_assembly
_atom_site_disorder_group
N1 N 0.54528(9) 0.45404(11) 0.10646(5) 0.0187(2) Uani 1 1 d . . .
C2 C 0.65768(11) 0.45796(14) 0.11448(7) 0.0226(3) Uani 1 1 d . . .
H2 H 0.6995 0.3811 0.1270 0.027 Uiso 1 1 calc R . .
P3 P 0.71959(3) 0.60930(4) 0.10064(2) 0.02547(12) Uani 1 1 d . . .
C3A C 0.58507(12) 0.67563(13) 0.08195(7) 0.0210(3) Uani 1 1 d . . .
C4 C 0.55271(13) 0.80654(15) 0.06392(7) 0.0267(3) Uani 1 1 d . . .
H4 H 0.6071 0.8750 0.0607 0.032 Uiso 1 1 calc R . .
C5 C 0.44283(13) 0.83509(15) 0.05096(8) 0.0297(3) Uani 1 1 d . . .
H5 H 0.4214 0.9235 0.0391 0.036 Uiso 1 1 calc R . .
C6 C 0.36188(13) 0.73465(15) 0.05512(7) 0.0296(3) Uani 1 1 d . . .
H6 H 0.2863 0.7561 0.0453 0.035 Uiso 1 1 calc R . .
C7 C 0.38926(12) 0.60564(14) 0.07312(7) 0.0244(3) Uani 1 1 d . . .
H7 H 0.3337 0.5383 0.0759 0.029 Uiso 1 1 calc R . .
C7A C 0.50161(12) 0.57640(13) 0.08721(7) 0.0194(3) Uani 1 1 d . . .
C8 C 0.48156(12) 0.32978(13) 0.11490(7) 0.0216(3) Uani 1 1 d . . .
H8A H 0.5269 0.2552 0.0962 0.026 Uiso 1 1 calc R . .
H8B H 0.4135 0.3359 0.0855 0.026 Uiso 1 1 calc R . .
C9 C 0.44678(12) 0.29564(14) 0.19126(7) 0.0220(3) Uani 1 1 d . . .
C10 C 0.39058(14) 0.15837(15) 0.18787(9) 0.0341(4) Uani 1 1 d . . .
H10A H 0.4430 0.0931 0.1684 0.041 Uiso 1 1 calc R . .
H10B H 0.3246 0.1634 0.1575 0.041 Uiso 1 1 calc R . .
H10C H 0.3683 0.1310 0.2356 0.041 Uiso 1 1 calc R . .
C11 C 0.54851(12) 0.28728(15) 0.23943(8) 0.0280(3) Uani 1 1 d . . .
H11A H 0.6014 0.2223 0.2202 0.034 Uiso 1 1 calc R . .
H11B H 0.5252 0.2591 0.2868 0.034 Uiso 1 1 calc R . .
H11C H 0.5842 0.3750 0.2423 0.034 Uiso 1 1 calc R . .
C12 C 0.36498(13) 0.39843(15) 0.22032(9) 0.0335(4) Uani 1 1 d . . .
H12A H 0.3446 0.3746 0.2689 0.040 Uiso 1 1 calc R . .
H12B H 0.2979 0.3999 0.1907 0.040 Uiso 1 1 calc R . .
H12C H 0.3999 0.4868 0.2199 0.040 Uiso 1 1 calc R . .

loop_
_atom_site_aniso_label
_atom_site_aniso_U_11
_atom_site_aniso_U_22
_atom_site_aniso_U_33
_atom_site_aniso_U_23
_atom_site_aniso_U_13
_atom_site_aniso_U_12
N1 0.0208(5) 0.0175(5) 0.0179(5) 0.0009(4) 0.0021(4) -0.0010(4)
C2 0.0219(7) 0.0222(7) 0.0238(7) 0.0018(5) 0.0032(5) 0.0015(5)
P3 0.02250(19) 0.02398(19) 0.0299(2) 0.00448(15) 0.00029(15) -0.00390(14)
C3A 0.0272(7) 0.0202(7) 0.0156(6) 0.0005(5) 0.0004(5) -0.0006(5)
C4 0.0375(8) 0.0210(7) 0.0216(7) 0.0042(5) -0.0012(6) -0.0017(6)
C5 0.0428(9) 0.0243(8) 0.0222(7) 0.0052(6) 0.0003(6) 0.0079(7)
C6 0.0284(8) 0.0366(9) 0.0236(7) 0.0056(6) -0.0007(6) 0.0076(7)
C7 0.0231(7) 0.0293(7) 0.0209(6) 0.0028(6) 0.0000(5) -0.0002(6)
C7A 0.0241(7) 0.0207(6) 0.0135(6) 0.0003(5) 0.0012(5) 0.0015(5)
C8 0.0246(7) 0.0187(6) 0.0214(6) -0.0002(5) 0.0002(5) -0.0041(5)
C9 0.0242(7) 0.0195(6) 0.0223(6) 0.0020(5) 0.0032(5) -0.0025(5)
C10 0.0393(9) 0.0265(8) 0.0365(9) 0.0056(6) 0.0003(7) -0.0099(7)
C11 0.0324(8) 0.0301(8) 0.0214(7) 0.0035(6) 0.0003(6) -0.0025(6)
C12 0.0339(8) 0.0336(8) 0.0331(8) 0.0055(7) 0.0150(7) 0.0053(7)

loop_
_atom_type_symbol
_atom_type_description
_atom_type_scat_dispersion_real
_atom_type_scat_dispersion_imag
_atom_type_scat_source
C C 0.0033 0.0016 'International Tables Vol C Tables 4.2.6.8 and 6.1.1.4'
H H 0.0000 0.0000 'International Tables Vol C Tables 4.2.6.8 and 6.1.1.4'
N N 0.0061 0.0033 'International Tables Vol C Tables 4.2.6.8 and 6.1.1.4'
P P 0.1023 0.0942 'International Tables Vol C Tables 4.2.6.8 and 6.1.1.4'

loop_
_geom_angle_atom_site_label_1
_geom_angle_atom_site_label_2
_geom_angle_atom_site_label_3
_geom_angle
_geom_angle_site_symmetry_1
_geom_angle_site_symmetry_3
_geom_angle_publ_flag
C2 N1 C7A 112.34(11) . . ?
C2 N1 C8 121.92(12) . . ?
C7A N1 C8 125.69(11) . . ?
N1 C2 P3 116.11(10) . . ?
C2 P3 C3A 88.17(7) . . ?
C4 C3A C7A 118.46(13) . . ?
C4 C3A P3 130.15(11) . . ?
C7A C3A P3 111.39(10) . . ?
C5 C4 C3A 120.14(14) . . ?
C4 C5 C6 120.42(14) . . ?
C7 C6 C5 121.57(14) . . ?
C6 C7 C7A 118.14(13) . . ?
N1 C7A C7 126.76(13) . . ?
N1 C7A C3A 111.98(12) . . ?
C7 C7A C3A 121.25(13) . . ?
N1 C8 C9 115.51(11) . . ?
C11 C9 C12 109.71(12) . . ?
C11 C9 C10 109.11(12) . . ?
C12 C9 C10 109.79(12) . . ?
C11 C9 C8 110.76(11) . . ?
C12 C9 C8 111.17(12) . . ?
C10 C9 C8 106.22(11) . . ?

loop_
_geom_bond_atom_site_label_1
_geom_bond_atom_site_label_2
_geom_bond_distance
_geom_bond_site_symmetry_2
_geom_bond_publ_flag
N1 C2 1.3580(18) . ?
N1 C7A 1.3832(17) . ?
N1 C8 1.4710(17) . ?
C2 P3 1.7102(14) . ?
P3 C3A 1.7815(15) . ?
C3A C4 1.4111(19) . ?
C3A C7A 1.4155(19) . ?
C4 C5 1.371(2) . ?
C5 C6 1.402(2) . ?
C6 C7 1.378(2) . ?
C7 C7A 1.405(2) . ?
C8 C9 1.5407(18) . ?
C9 C11 1.525(2) . ?
C9 C12 1.5259(19) . ?
C9 C10 1.535(2) . ?

loop_
_geom_hbond_atom_site_label_D
_geom_hbond_atom_site_label_H
_geom_hbond_atom_site_label_A
_geom_hbond_distance_DH
_geom_hbond_distance_HA
_geom_hbond_distance_DA
_geom_hbond_angle_DHA
_geom_hbond_site_symmetry_A
C2 H2 P3 0.95 2.94 3.8038(15) 152.3 8_755

loop_
_geom_torsion_atom_site_label_1
_geom_torsion_atom_site_label_2
_geom_torsion_atom_site_label_3
_geom_torsion_atom_site_label_4
_geom_torsion
_geom_torsion_site_symmetry_1
_geom_torsion_site_symmetry_2
_geom_torsion_site_symmetry_3
_geom_torsion_site_symmetry_4
_geom_torsion_publ_flag
C7A N1 C2 P3 0.79(14) . . . . ?
C8 N1 C2 P3 178.36(9) . . . . ?
N1 C2 P3 C3A -0.23(11) . . . . ?
C2 P3 C3A C4 179.38(14) . . . . ?
C2 P3 C3A C7A -0.38(10) . . . . ?
C7A C3A C4 C5 -0.9(2) . . . . ?
P3 C3A C4 C5 179.37(11) . . . . ?
C3A C4 C5 C6 -0.3(2) . . . . ?
C4 C5 C6 C7 0.9(2) . . . . ?
C5 C6 C7 C7A -0.2(2) . . . . ?
C2 N1 C7A C7 178.37(13) . . . . ?
C8 N1 C7A C7 0.9(2) . . . . ?
C2 N1 C7A C3A -1.06(15) . . . . ?
C8 N1 C7A C3A -178.52(11) . . . . ?
C6 C7 C7A N1 179.52(13) . . . . ?
C6 C7 C7A C3A -1.1(2) . . . . ?
C4 C3A C7A N1 -178.90(11) . . . . ?
P3 C3A C7A N1 0.89(14) . . . . ?
C4 C3A C7A C7 1.6(2) . . . . ?
P3 C3A C7A C7 -178.58(11) . . . . ?
C2 N1 C8 C9 85.74(15) . . . . ?
C7A N1 C8 C9 -97.02(15) . . . . ?
N1 C8 C9 C11 -57.17(16) . . . . ?
N1 C8 C9 C12 65.08(16) . . . . ?
N1 C8 C9 C10 -175.53(12) . . . . ?

loop_
_cod_related_entry_id
_cod_related_entry_database
_cod_related_entry_code
1 ChemSpider 30660805
